data_7227930
loop_
_publ_author_name
'Yamaguchi, Kirara'
'Murai, Toshiaki'
'Tsuchiya, Yuki'
'Miwa, Yohei'
'Kutsumizu, Shoichi'
'Sasamori, Takahiro'
'Tokitoh, Norihiro'

_publ_section_title
;
 Pyridinium 5-aminothiazoles: specific photophysical properties and
 vapochromism in halogenated solvents
;
_journal_issue 29
_journal_name_full 'RSC Adv.'
_journal_page_first 18132
_journal_paper_doi 10.1039/C7RA01896G
_journal_volume 7
_journal_year 2017
_chemical_formula_moiety (C27H22N3S),(CF3O3S),0.5(C4H8O)
_chemical_formula_sum 'C30 H26 F3 N3 O3.5 S2'
_chemical_formula_weight 605.66
_chemical_name_systematic 5-diphenylamino-2-(4-pyridinium)thiazole?THF
_space_group_crystal_system monoclinic
_space_group_IT_number 15
_space_group_name_Hall '-C 2yc'
_space_group_name_H-M_alt 'C 1 2/c 1'
_symmetry_space_group_name_Hall '-C 2yc'
_symmetry_space_group_name_H-M 'C 1 2/c 1'
_atom_sites_solution_hydrogens geom
_atom_sites_solution_primary direct
_atom_sites_solution_secondary difmap
_audit_creation_method SHELXL-97
_audit_update_record
;
2017-02-01 deposited with the CCDC.
2017-03-14 downloaded from the CCDC.
;
_cell_angle_alpha 90.00
_cell_angle_beta 111.2048(16)
_cell_angle_gamma 90.00
_cell_formula_units_Z 8
_cell_length_a 44.6818(13)
_cell_length_b 7.1241(3)
_cell_length_c 18.7470(10)
_cell_measurement_reflns_used 40988
_cell_measurement_temperature 153(2)
_cell_measurement_theta_max 26.99
_cell_measurement_theta_min 2.33
_cell_volume 5563.5(4)
_computing_cell_refinement HKL2000
_computing_data_collection CrystalClear
_computing_data_reduction HKL2000
_computing_molecular_graphics 'Yadokari-XG 2011 (Wakita Nemoto et al., 2011)'
_computing_publication_material 'Yadokari-XG 2011 (Wakita,Nemoto et al., 2011)'
_computing_structure_refinement 'SHELXL-2014/7 (Sheldrick, 2014)'
_computing_structure_solution SIR-2014
_diffrn_ambient_temperature 153(2)
_diffrn_detector_area_resol_mean 28.5714
_diffrn_measured_fraction_theta_full 0.990
_diffrn_measured_fraction_theta_max 0.990
_diffrn_measurement_device_type 'Rigaku VariMax Saturn'
_diffrn_measurement_method \w
_diffrn_radiation_type MoK\a
_diffrn_radiation_wavelength 0.71075
_diffrn_reflns_av_R_equivalents 0.0604
_diffrn_reflns_av_sigmaI/netI 0.0315
_diffrn_reflns_limit_h_max 56
_diffrn_reflns_limit_h_min -55
_diffrn_reflns_limit_k_max 8
_diffrn_reflns_limit_k_min -8
_diffrn_reflns_limit_l_max 23
_diffrn_reflns_limit_l_min -23
_diffrn_reflns_number 40988
_diffrn_reflns_theta_full 26.99
_diffrn_reflns_theta_max 26.99
_diffrn_reflns_theta_min 2.33
_diffrn_source 'rotating-anode X-ray tube'
_exptl_absorpt_coefficient_mu 0.252
_exptl_absorpt_correction_T_max 0.9875
_exptl_absorpt_correction_T_min 0.9560
_exptl_absorpt_correction_type multi-scan
_exptl_absorpt_process_details
;
 MULABS - Empirical Correction for Absorption Anisotropy.
 Blessing, R. H., Acta Cryst., A51, 33-38 (1995).
;
_exptl_crystal_colour orange
_exptl_crystal_density_diffrn 1.446
_exptl_crystal_density_method 'not measured'
_exptl_crystal_description prism
_exptl_crystal_F_000 2512
_exptl_crystal_size_max 0.18
_exptl_crystal_size_mid 0.08
_exptl_crystal_size_min 0.05
_refine_diff_density_max 0.491
_refine_diff_density_min -0.437
_refine_diff_density_rms 0.059
_refine_ls_extinction_method none
_refine_ls_goodness_of_fit_ref 1.077
_refine_ls_hydrogen_treatment mixed
_refine_ls_matrix_type full
_refine_ls_number_parameters 485
_refine_ls_number_reflns 5995
_refine_ls_number_restraints 32
_refine_ls_restrained_S_all 1.080
_refine_ls_R_factor_all 0.0892
_refine_ls_R_factor_gt 0.0754
_refine_ls_shift/su_max 0.000
_refine_ls_shift/su_mean 0.000
_refine_ls_structure_factor_coef Fsqd
_refine_ls_weighting_details 'calc w=1/[\s^2^(Fo^2^)+(0.1200P)^2^+19.1970P] where P=(Fo^2^+2Fc^2^)/3'
_refine_ls_weighting_scheme calc
_refine_ls_wR_factor_gt 0.2127
_refine_ls_wR_factor_ref 0.2255
_reflns_number_gt 5162
_reflns_number_total 5995
_reflns_threshold_expression >2sigma(I)
_cod_data_source_file c7ra01896g2.cif
_cod_data_source_block kya597
_cod_original_formula_sum 'C30 H26 F3 N3 O3.50 S2'
_cod_database_code 7227930

loop_
_symmetry_equiv_pos_as_xyz
'x, y, z'
'-x, y, -z+1/2'
'x+1/2, y+1/2, z'
'-x+1/2, y+1/2, -z+1/2'
'-x, -y, -z'
'x, -y, z-1/2'
'-x+1/2, -y+1/2, -z'
'x+1/2, -y+1/2, z-1/2'

loop_
_atom_site_label
_atom_site_type_symbol
_atom_site_fract_x
_atom_site_fract_y
_atom_site_fract_z
_atom_site_U_iso_or_equiv
_atom_site_adp_type
_atom_site_occupancy
_atom_site_symmetry_multiplicity
_atom_site_calc_flag
_atom_site_refinement_flags
_atom_site_disorder_assembly
_atom_site_disorder_group
N1 N 0.44839(7) 0.9088(4) 0.59116(19) 0.0391(7) Uani 1 1 d . . .
C1 C 0.43715(10) 0.8970(6) 0.5144(3) 0.0422(9) Uani 1 1 d . . .
H1 H 0.4411(9) 0.989(6) 0.489(2) 0.032(10) Uiso 1 1 d . . .
C2 C 0.41996(9) 0.7439(5) 0.4782(2) 0.0378(8) Uani 1 1 d . . .
H2 H 0.4139(10) 0.734(6) 0.430(3) 0.037(11) Uiso 1 1 d . . .
C3 C 0.41341(8) 0.5970(5) 0.51985(19) 0.0307(7) Uani 1 1 d . . .
C4 C 0.42634(9) 0.6122(5) 0.5999(2) 0.0353(8) Uani 1 1 d . . .
H3 H 0.4209(10) 0.518(6) 0.631(2) 0.041(11) Uiso 1 1 d . . .
C5 C 0.44373(10) 0.7684(6) 0.6335(2) 0.0415(9) Uani 1 1 d . . .
H4 H 0.4526(10) 0.784(6) 0.688(3) 0.040(11) Uiso 1 1 d . . .
C6 C 0.46577(12) 1.0827(7) 0.6285(3) 0.0543(12) Uani 1 1 d . . .
H5 H 0.486(2) 1.084(13) 0.625(5) 0.15(4) Uiso 1 1 d . . .
H6 H 0.4524(15) 1.185(9) 0.604(4) 0.084(19) Uiso 1 1 d . . .
H7 H 0.4685(18) 1.072(10) 0.682(5) 0.11(2) Uiso 1 1 d . . .
C7 C 0.39300(8) 0.4381(5) 0.48116(19) 0.0312(7) Uani 1 1 d . . .
S1 S 0.37322(2) 0.44139(13) 0.38385(5) 0.0348(2) Uani 1 1 d . . .
C8 C 0.35569(8) 0.2287(5) 0.39096(18) 0.0307(7) Uani 1 1 d . . .
C9 C 0.36574(8) 0.1698(5) 0.46633(19) 0.0305(7) Uani 1 1 d . . .
N2 N 0.38748(7) 0.2921(4) 0.51696(16) 0.0316(6) Uani 1 1 d . . .
N3 N 0.33501(7) 0.1393(4) 0.32409(16) 0.0322(6) Uani 1 1 d . . .
C10 C 0.34784(8) -0.0104(5) 0.29294(18) 0.0305(7) Uani 1 1 d . . .
C11 C 0.38012(9) -0.0138(6) 0.3011(2) 0.0365(8) Uani 1 1 d . . .
H8 H 0.3919(10) 0.081(6) 0.326(2) 0.035(11) Uiso 1 1 d . . .
C12 C 0.39157(10) -0.1600(6) 0.2690(2) 0.0408(9) Uani 1 1 d . . .
H9 H 0.4145(12) -0.156(7) 0.275(3) 0.055(13) Uiso 1 1 d . . .
C13 C 0.37136(10) -0.3006(6) 0.2280(2) 0.0415(9) Uani 1 1 d . . .
H10 H 0.3803(11) -0.420(6) 0.207(3) 0.046(12) Uiso 1 1 d . . .
C14 C 0.33918(10) -0.2980(5) 0.2202(2) 0.0382(8) Uani 1 1 d . . .
H11 H 0.3251(13) -0.394(8) 0.192(3) 0.068(16) Uiso 1 1 d . . .
C15 C 0.32745(10) -0.1557(5) 0.2531(2) 0.0351(8) Uani 1 1 d . . .
H12 H 0.3050(11) -0.157(6) 0.253(2) 0.044(12) Uiso 1 1 d . . .
C16 C 0.30811(8) 0.2443(5) 0.27527(19) 0.0289(7) Uani 1 1 d . . .
C17 C 0.29840(9) 0.2353(5) 0.19604(19) 0.0323(7) Uani 1 1 d . . .
H13 H 0.3100(9) 0.160(5) 0.173(2) 0.028(9) Uiso 1 1 d . . .
C18 C 0.27203(10) 0.3402(5) 0.1506(2) 0.0390(8) Uani 1 1 d . . .
H14 H 0.2652(10) 0.325(6) 0.095(2) 0.035(10) Uiso 1 1 d . . .
C19 C 0.25555(10) 0.4563(6) 0.1837(2) 0.0421(9) Uani 1 1 d . . .
H15 H 0.2365(11) 0.531(6) 0.151(2) 0.043(11) Uiso 1 1 d . . .
C20 C 0.26580(9) 0.4669(6) 0.2623(2) 0.0395(8) Uani 1 1 d . . .
H16 H 0.2545(10) 0.541(6) 0.283(2) 0.041(11) Uiso 1 1 d . . .
C21 C 0.29172(9) 0.3609(5) 0.3086(2) 0.0348(8) Uani 1 1 d . . .
H17 H 0.2996(10) 0.366(6) 0.366(3) 0.045(12) Uiso 1 1 d . . .
C22 C 0.35561(8) 0.0013(5) 0.49771(19) 0.0306(7) Uani 1 1 d . . .
C23 C 0.33295(10) -0.1276(6) 0.4519(2) 0.0393(8) Uani 1 1 d . . .
H18 H 0.3216(10) -0.102(6) 0.397(2) 0.039(11) Uiso 1 1 d . . .
C24 C 0.32434(10) -0.2829(6) 0.4846(2) 0.0428(9) Uani 1 1 d . . .
H19 H 0.3083(11) -0.369(6) 0.451(3) 0.045(11) Uiso 1 1 d . . .
C25 C 0.33780(10) -0.3161(6) 0.5619(2) 0.0420(9) Uani 1 1 d . . .
H20 H 0.3325(12) -0.415(7) 0.585(3) 0.054(13) Uiso 1 1 d . . .
C26 C 0.36019(10) -0.1897(6) 0.6081(2) 0.0415(9) Uani 1 1 d . . .
H21 H 0.3696(9) -0.213(6) 0.662(2) 0.035(10) Uiso 1 1 d . . .
C27 C 0.36878(9) -0.0319(5) 0.5771(2) 0.0343(8) Uani 1 1 d . . .
H22 H 0.3846(12) 0.052(7) 0.607(3) 0.059(14) Uiso 1 1 d . . .
S2 S 0.45441(2) 0.29372(15) 0.34343(6) 0.0412(3) Uani 1 1 d . . .
O1 O 0.47360(8) 0.1627(5) 0.32012(19) 0.0609(9) Uani 1 1 d . . .
O2 O 0.42685(7) 0.3619(5) 0.28140(17) 0.0516(8) Uani 1 1 d . . .
O3 O 0.44873(8) 0.2458(5) 0.41219(18) 0.0607(9) Uani 1 1 d . . .
C28 C 0.48018(11) 0.4994(7) 0.3708(3) 0.0494(10) Uani 1 1 d . . .
F1 F 0.46622(8) 0.6407(4) 0.39324(18) 0.0672(8) Uani 1 1 d . . .
F2 F 0.50769(6) 0.4625(5) 0.42833(17) 0.0708(9) Uani 1 1 d . . .
F3 F 0.48801(9) 0.5598(5) 0.31271(19) 0.0847(11) Uani 1 1 d . . .
O4 O 0.2601(2) 0.1384(18) 0.5519(6) 0.079(3) Uani 0.50 1 d PDU A -1
C29 C 0.2743(3) 0.261(2) 0.5057(7) 0.066(3) Uani 0.50 1 d PDU A -1
H23 H 0.2925 0.3347 0.5411 0.079 Uiso 0.50 1 calc PR A -1
H24 H 0.2828 0.1806 0.4744 0.079 Uiso 0.50 1 calc PR A -1
C30 C 0.2530(5) 0.377(3) 0.4608(10) 0.079(3) Uani 0.50 1 d PDU A -1
H25 H 0.2503 0.3563 0.4066 0.094 Uiso 0.50 1 calc PR A -1
H26 H 0.2592 0.5088 0.4746 0.094 Uiso 0.50 1 calc PR A -1
C31 C 0.2197(3) 0.324(2) 0.4754(7) 0.073(3) Uani 0.50 1 d PDU A -1
H27 H 0.2135 0.4302 0.5013 0.087 Uiso 0.50 1 calc PR A -1
H28 H 0.2021 0.3022 0.4258 0.087 Uiso 0.50 1 calc PR A -1
C32 C 0.2244(3) 0.171(2) 0.5185(7) 0.078(3) Uani 0.50 1 d PDU A -1
H29 H 0.2134 0.0624 0.4872 0.094 Uiso 0.50 1 calc PR A -1
H30 H 0.2158 0.1898 0.5599 0.094 Uiso 0.50 1 calc PR A -1

loop_
_atom_site_aniso_label
_atom_site_aniso_U_11
_atom_site_aniso_U_22
_atom_site_aniso_U_33
_atom_site_aniso_U_23
_atom_site_aniso_U_13
_atom_site_aniso_U_12
N1 0.0323(15) 0.0332(16) 0.0473(18) -0.0016(13) 0.0089(13) -0.0031(13)
C1 0.039(2) 0.037(2) 0.052(2) 0.0100(18) 0.0183(17) -0.0032(16)
C2 0.040(2) 0.038(2) 0.0361(19) 0.0045(16) 0.0143(16) -0.0017(16)
C3 0.0281(16) 0.0328(18) 0.0307(16) 0.0015(13) 0.0100(13) 0.0018(13)
C4 0.0374(19) 0.0340(19) 0.0350(18) -0.0003(15) 0.0138(15) -0.0021(15)
C5 0.0388(19) 0.040(2) 0.041(2) -0.0014(17) 0.0084(16) -0.0011(16)
C6 0.044(2) 0.033(2) 0.075(3) -0.007(2) 0.008(2) -0.0044(18)
C7 0.0335(17) 0.0316(18) 0.0290(15) 0.0018(13) 0.0120(13) 0.0035(14)
S1 0.0412(5) 0.0331(5) 0.0274(4) 0.0017(3) 0.0094(3) -0.0027(4)
C8 0.0339(17) 0.0291(17) 0.0273(15) -0.0023(13) 0.0090(13) 0.0012(14)
C9 0.0328(17) 0.0288(17) 0.0303(16) -0.0026(13) 0.0118(13) -0.0001(13)
N2 0.0327(14) 0.0329(15) 0.0279(13) -0.0014(11) 0.0093(11) 0.0006(12)
N3 0.0343(15) 0.0336(15) 0.0254(13) -0.0030(12) 0.0070(11) 0.0024(12)
C10 0.0372(17) 0.0287(16) 0.0245(15) 0.0058(12) 0.0098(13) 0.0054(14)
C11 0.0375(19) 0.040(2) 0.0309(17) 0.0030(15) 0.0106(15) 0.0011(16)
C12 0.043(2) 0.047(2) 0.0355(18) 0.0079(16) 0.0179(16) 0.0111(17)
C13 0.055(2) 0.037(2) 0.0358(18) 0.0052(15) 0.0204(17) 0.0126(18)
C14 0.052(2) 0.0305(18) 0.0312(17) 0.0023(14) 0.0143(16) 0.0019(17)
C15 0.043(2) 0.0307(18) 0.0314(16) 0.0021(14) 0.0137(15) 0.0003(15)
C16 0.0280(15) 0.0276(16) 0.0295(15) 0.0022(13) 0.0085(13) -0.0030(13)
C17 0.0355(18) 0.0313(17) 0.0303(16) 0.0013(14) 0.0120(14) -0.0007(14)
C18 0.044(2) 0.037(2) 0.0313(18) 0.0025(15) 0.0081(15) 0.0001(16)
C19 0.0366(19) 0.036(2) 0.046(2) 0.0046(17) 0.0064(16) 0.0055(16)
C20 0.0344(18) 0.035(2) 0.049(2) -0.0026(16) 0.0145(17) 0.0035(15)
C21 0.0356(18) 0.0341(18) 0.0346(18) -0.0016(15) 0.0127(15) -0.0030(15)
C22 0.0330(17) 0.0303(17) 0.0291(16) 0.0008(13) 0.0118(13) 0.0027(14)
C23 0.043(2) 0.045(2) 0.0314(18) -0.0018(16) 0.0154(16) -0.0064(17)
C24 0.048(2) 0.042(2) 0.043(2) -0.0080(17) 0.0218(18) -0.0120(18)
C25 0.054(2) 0.037(2) 0.045(2) 0.0030(17) 0.0291(19) -0.0043(18)
C26 0.047(2) 0.049(2) 0.0316(18) 0.0034(16) 0.0177(16) 0.0011(18)
C27 0.0370(18) 0.0375(19) 0.0319(17) 0.0003(15) 0.0167(15) -0.0015(15)
S2 0.0398(5) 0.0415(5) 0.0406(5) 0.0033(4) 0.0125(4) -0.0008(4)
O1 0.066(2) 0.0507(19) 0.0567(18) -0.0069(15) 0.0111(16) 0.0175(16)
O2 0.0399(15) 0.064(2) 0.0442(15) 0.0065(14) 0.0073(13) 0.0058(14)
O3 0.063(2) 0.071(2) 0.0476(17) 0.0150(16) 0.0184(15) -0.0112(17)
C28 0.049(2) 0.054(3) 0.050(2) -0.009(2) 0.024(2) -0.008(2)
F1 0.080(2) 0.0515(16) 0.0742(19) -0.0131(14) 0.0330(16) 0.0029(14)
F2 0.0404(13) 0.098(2) 0.0708(18) -0.0282(17) 0.0158(13) -0.0075(15)
F3 0.114(3) 0.087(2) 0.075(2) -0.0150(17) 0.061(2) -0.047(2)
O4 0.068(5) 0.081(5) 0.060(4) 0.024(4) -0.011(4) -0.016(5)
C29 0.076(6) 0.073(6) 0.042(6) 0.021(5) 0.013(5) 0.002(6)
C30 0.090(8) 0.088(7) 0.059(6) 0.020(5) 0.029(6) 0.007(7)
C31 0.068(6) 0.105(7) 0.047(5) 0.010(5) 0.023(5) -0.010(6)
C32 0.050(5) 0.111(7) 0.059(6) 0.037(5) 0.003(5) -0.027(5)

loop_
_atom_type_symbol
_atom_type_description
_atom_type_scat_dispersion_real
_atom_type_scat_dispersion_imag
_atom_type_scat_source
C C 0.0033 0.0016 'International Tables Vol C Tables 4.2.6.8 and 6.1.1.4'
H H 0.0000 0.0000 'International Tables Vol C Tables 4.2.6.8 and 6.1.1.4'
N N 0.0061 0.0033 'International Tables Vol C Tables 4.2.6.8 and 6.1.1.4'
O O 0.0106 0.0060 'International Tables Vol C Tables 4.2.6.8 and 6.1.1.4'
F F 0.0171 0.0103 'International Tables Vol C Tables 4.2.6.8 and 6.1.1.4'
S S 0.1246 0.1234 'International Tables Vol C Tables 4.2.6.8 and 6.1.1.4'

loop_
_geom_angle_atom_site_label_1
_geom_angle_atom_site_label_2
_geom_angle_atom_site_label_3
_geom_angle
C5 N1 C1 120.6(3)
C5 N1 C6 120.5(4)
C1 N1 C6 118.9(4)
N1 C1 C2 120.5(4)
N1 C1 H1 118(3)
C2 C1 H1 121(3)
C1 C2 C3 121.0(4)
C1 C2 H2 120(3)
C3 C2 H2 119(3)
C2 C3 C4 116.8(3)
C2 C3 C7 121.2(3)
C4 C3 C7 121.9(3)
C5 C4 C3 119.9(4)
C5 C4 H3 120(2)
C3 C4 H3 119(2)
N1 C5 C4 121.1(4)
N1 C5 H4 117(3)
C4 C5 H4 122(3)
N1 C6 H5 109(6)
N1 C6 H6 106(4)
H5 C6 H6 115(7)
N1 C6 H7 106(4)
H5 C6 H7 108(7)
H6 C6 H7 112(6)
N2 C7 C3 123.9(3)
N2 C7 S1 115.8(3)
C3 C7 S1 120.2(3)
C7 S1 C8 88.83(16)
C9 C8 N3 129.5(3)
C9 C8 S1 110.8(2)
N3 C8 S1 119.7(2)
C8 C9 N2 113.3(3)
C8 C9 C22 128.3(3)
N2 C9 C22 118.4(3)
C7 N2 C9 111.2(3)
C8 N3 C16 117.4(3)
C8 N3 C10 117.9(3)
C16 N3 C10 119.8(3)
C11 C10 C15 119.5(3)
C11 C10 N3 121.3(3)
C15 C10 N3 119.2(3)
C12 C11 C10 119.6(4)
C12 C11 H8 124(3)
C10 C11 H8 116(3)
C13 C12 C11 121.0(4)
C13 C12 H9 122(3)
C11 C12 H9 117(3)
C12 C13 C14 119.4(4)
C12 C13 H10 122(2)
C14 C13 H10 119(2)
C15 C14 C13 120.4(4)
C15 C14 H11 120(3)
C13 C14 H11 120(3)
C14 C15 C10 120.0(4)
C14 C15 H12 122(3)
C10 C15 H12 118(3)
C17 C16 C21 119.6(3)
C17 C16 N3 121.7(3)
C21 C16 N3 118.7(3)
C16 C17 C18 119.7(3)
C16 C17 H13 120(2)
C18 C17 H13 121(2)
C19 C18 C17 120.8(3)
C19 C18 H14 122(2)
C17 C18 H14 117(2)
C20 C19 C18 118.9(4)
C20 C19 H15 121(2)
C18 C19 H15 121(2)
C19 C20 C21 121.1(4)
C19 C20 H16 118(3)
C21 C20 H16 121(3)
C20 C21 C16 119.8(3)
C20 C21 H17 123(3)
C16 C21 H17 118(3)
C23 C22 C27 118.0(3)
C23 C22 C9 123.0(3)
C27 C22 C9 119.1(3)
C24 C23 C22 120.4(3)
C24 C23 H18 119(2)
C22 C23 H18 120(3)
C25 C24 C23 121.2(4)
C25 C24 H19 121(3)
C23 C24 H19 118(3)
C24 C25 C26 119.1(4)
C24 C25 H20 123(3)
C26 C25 H20 118(3)
C27 C26 C25 120.8(4)
C27 C26 H21 120(3)
C25 C26 H21 119(2)
C26 C27 C22 120.5(4)
C26 C27 H22 122(3)
C22 C27 H22 118(3)
O2 S2 O1 113.80(19)
O2 S2 O3 115.3(2)
O1 S2 O3 115.8(2)
O2 S2 C28 103.1(2)
O1 S2 C28 102.8(2)
O3 S2 C28 103.7(2)
F1 C28 F3 107.8(4)
F1 C28 F2 107.1(4)
F3 C28 F2 106.7(4)
F1 C28 S2 112.2(3)
F3 C28 S2 110.9(3)
F2 C28 S2 111.9(3)
C32 O4 C29 105.8(9)
C30 C29 O4 111.7(12)
C30 C29 H23 109.3
O4 C29 H23 109.3
C30 C29 H24 109.3
O4 C29 H24 109.3
H23 C29 H24 107.9
C29 C30 C31 104.0(12)
C29 C30 H25 111.0
C31 C30 H25 111.0
C29 C30 H26 111.0
C31 C30 H26 111.0
H25 C30 H26 109.0
C32 C31 C30 109.7(14)
C32 C31 H27 109.7
C30 C31 H27 109.7
C32 C31 H28 109.7
C30 C31 H28 109.7
H27 C31 H28 108.2
C31 C32 O4 106.7(12)
C31 C32 H29 110.4
O4 C32 H29 110.4
C31 C32 H30 110.4
O4 C32 H30 110.4
H29 C32 H30 108.6

loop_
_geom_bond_atom_site_label_1
_geom_bond_atom_site_label_2
_geom_bond_distance
N1 C5 1.339(5)
N1 C1 1.345(5)
N1 C6 1.495(5)
C1 C2 1.365(6)
C1 H1 0.87(4)
C2 C3 1.398(5)
C2 H2 0.85(4)
C3 C4 1.404(5)
C3 C7 1.470(5)
C4 C5 1.373(5)
C4 H3 0.98(4)
C5 H4 0.97(4)
C6 H5 0.91(10)
C6 H6 0.95(7)
C6 H7 0.97(8)
C7 N2 1.309(4)
C7 S1 1.715(3)
S1 C8 1.733(4)
C8 C9 1.384(5)
C8 N3 1.412(4)
C9 N2 1.391(4)
C9 C22 1.478(5)
N3 C16 1.430(4)
N3 C10 1.431(4)
C10 C11 1.394(5)
C10 C15 1.402(5)
C11 C12 1.390(6)
C11 H8 0.88(4)
C12 C13 1.381(6)
C12 H9 0.99(5)
C13 C14 1.392(6)
C13 H10 1.07(5)
C14 C15 1.385(5)
C14 H11 0.95(6)
C15 H12 1.00(4)
C16 C17 1.390(5)
C16 C21 1.395(5)
C17 C18 1.395(5)
C17 H13 0.95(4)
C18 C19 1.393(6)
C18 H14 0.98(4)
C19 C20 1.378(6)
C19 H15 1.00(4)
C20 C21 1.392(5)
C20 H16 0.91(4)
C21 H17 1.00(4)
C22 C23 1.406(5)
C22 C27 1.408(5)
C23 C24 1.385(6)
C23 H18 0.98(4)
C24 C25 1.374(6)
C24 H19 0.98(5)
C25 C26 1.391(6)
C25 H20 0.90(5)
C26 C27 1.383(5)
C26 H21 0.96(4)
C27 H22 0.94(5)
S2 O2 1.438(3)
S2 O1 1.438(3)
S2 O3 1.442(3)
S2 C28 1.819(5)
C28 F1 1.330(5)
C28 F3 1.330(5)
C28 F2 1.335(5)
O4 C32 1.510(12)
O4 C29 1.522(14)
C29 C30 1.309(18)
C29 H23 0.9900
C29 H24 0.9900
C30 C31 1.65(2)
C30 H25 0.9900
C30 H26 0.9900
C31 C32 1.326(16)
C31 H27 0.9900
C31 H28 0.9900
C32 H29 0.9900
C32 H30 0.9900

loop_
_geom_torsion_atom_site_label_1
_geom_torsion_atom_site_label_2
_geom_torsion_atom_site_label_3
_geom_torsion_atom_site_label_4
_geom_torsion
C5 N1 C1 C2 1.9(6)
C6 N1 C1 C2 -177.1(4)
N1 C1 C2 C3 0.6(6)
C1 C2 C3 C4 -2.3(5)
C1 C2 C3 C7 175.6(3)
C2 C3 C4 C5 1.7(5)
C7 C3 C4 C5 -176.2(3)
C1 N1 C5 C4 -2.6(6)
C6 N1 C5 C4 176.5(4)
C3 C4 C5 N1 0.7(6)
C2 C3 C7 N2 176.1(3)
C4 C3 C7 N2 -6.0(5)
C2 C3 C7 S1 -7.0(5)
C4 C3 C7 S1 170.9(3)
N2 C7 S1 C8 0.2(3)
C3 C7 S1 C8 -176.9(3)
C7 S1 C8 C9 0.4(3)
C7 S1 C8 N3 -178.0(3)
N3 C8 C9 N2 177.2(3)
S1 C8 C9 N2 -1.0(4)
N3 C8 C9 C22 -4.6(6)
S1 C8 C9 C22 177.2(3)
C3 C7 N2 C9 176.2(3)
S1 C7 N2 C9 -0.8(4)
C8 C9 N2 C7 1.2(4)
C22 C9 N2 C7 -177.2(3)
C9 C8 N3 C16 126.4(4)
S1 C8 N3 C16 -55.5(4)
C9 C8 N3 C10 -78.4(5)
S1 C8 N3 C10 99.7(3)
C8 N3 C10 C11 -30.4(5)
C16 N3 C10 C11 124.3(3)
C8 N3 C10 C15 150.0(3)
C16 N3 C10 C15 -55.4(4)
C15 C10 C11 C12 0.7(5)
N3 C10 C11 C12 -179.0(3)
C10 C11 C12 C13 1.1(5)
C11 C12 C13 C14 -1.5(6)
C12 C13 C14 C15 0.1(5)
C13 C14 C15 C10 1.7(5)
C11 C10 C15 C14 -2.0(5)
N3 C10 C15 C14 177.6(3)
C8 N3 C16 C17 140.0(3)
C10 N3 C16 C17 -14.7(5)
C8 N3 C16 C21 -38.8(4)
C10 N3 C16 C21 166.4(3)
C21 C16 C17 C18 -1.2(5)
N3 C16 C17 C18 -180.0(3)
C16 C17 C18 C19 1.0(6)
C17 C18 C19 C20 0.3(6)
C18 C19 C20 C21 -1.4(6)
C19 C20 C21 C16 1.2(6)
C17 C16 C21 C20 0.1(5)
N3 C16 C21 C20 179.0(3)
C8 C9 C22 C23 -0.4(6)
N2 C9 C22 C23 177.7(3)
C8 C9 C22 C27 -179.5(3)
N2 C9 C22 C27 -1.4(5)
C27 C22 C23 C24 -0.7(6)
C9 C22 C23 C24 -179.9(4)
C22 C23 C24 C25 -0.6(6)
C23 C24 C25 C26 0.7(6)
C24 C25 C26 C27 0.4(6)
C25 C26 C27 C22 -1.7(6)
C23 C22 C27 C26 1.8(5)
C9 C22 C27 C26 -179.0(3)
O2 S2 C28 F1 60.3(4)
O1 S2 C28 F1 178.8(3)
O3 S2 C28 F1 -60.2(4)
O2 S2 C28 F3 -60.3(4)
O1 S2 C28 F3 58.2(4)
O3 S2 C28 F3 179.2(3)
O2 S2 C28 F2 -179.4(3)
O1 S2 C28 F2 -60.8(3)
O3 S2 C28 F2 60.2(3)
C32 O4 C29 C30 10(2)
O4 C29 C30 C31 -2(2)
C29 C30 C31 C32 -8(2)
C30 C31 C32 O4 13.8(17)
C29 O4 C32 C31 -14.6(16)
